data_7230722
loop_
_publ_author_name
'Wang, Dong'
'Li, Linna'
'Feng, Hairong'
'Sun, Hua'
'Almeida-Veloso, Fabrice'
'Charavin, Marine'
'Yu, Peng'
'D\'esaubry, Laurent'

_publ_section_title
;
 Catalyst-free three-component synthesis of highly functionalized
 2,3-dihydropyrroles
;
_journal_issue 12
_journal_name_full 'Green Chemistry'
_journal_page_first 2775
_journal_paper_doi 10.1039/C8GC00987B
_journal_volume 20
_journal_year 2018
_chemical_formula_moiety 'C41 H35 Cl2 N3 O3, C4 H8 O, C3 H6'
_chemical_formula_sum 'C48 H49 Cl2 N3 O4'
_chemical_formula_weight 802.80
_space_group_crystal_system triclinic
_space_group_IT_number 2
_space_group_name_Hall '-P 1'
_space_group_name_H-M_alt 'P -1'
_symmetry_space_group_name_Hall '-P 1'
_symmetry_space_group_name_H-M 'P -1'
_atom_sites_solution_hydrogens mixed
_atom_sites_solution_primary direct
_audit_creation_date 2016-12-02
_audit_creation_method
;
Olex2 1.2
(compiled 2016.11.30 svn.r3356 for OlexSys, GUI svn.r5269)
;
_audit_update_record
;
2018-02-08 deposited with the CCDC.
2018-05-14 downloaded from the CCDC.
;
_cell_angle_alpha 98.819(9)
_cell_angle_beta 97.641(6)
_cell_angle_gamma 98.079(5)
_cell_formula_units_Z 2
_cell_length_a 12.043(3)
_cell_length_b 13.174(4)
_cell_length_c 13.616(4)
_cell_measurement_reflns_used 3214
_cell_measurement_temperature 113
_cell_measurement_theta_max 27.4
_cell_measurement_theta_min 3.1
_cell_volume 2087.0(10)
_computing_cell_refinement
;
CrystalClear-SM Expert 2.1 b42 (Rigaku, 2015)
;
_computing_data_collection
;
CrystalClear-SM Expert 2.1 b42 (Rigaku, 2015)
;
_computing_data_reduction
;
CrystalClear-SM Expert 2.1 b42 (Rigaku, 2015)
;
_computing_molecular_graphics 'Olex2 (Dolomanov et al., 2009)'
_computing_publication_material 'Olex2 (Dolomanov et al., 2009)'
_computing_structure_refinement 'ShelXL (Sheldrick, 2015)'
_computing_structure_solution 'ShelXS (Sheldrick, 2008)'
_diffrn_ambient_temperature 113
_diffrn_detector PILT
_diffrn_detector_area_resol_mean 5.8140
_diffrn_measured_fraction_theta_full 0.973
_diffrn_measured_fraction_theta_max 0.973
_diffrn_measurement_details
;
scan:
    Number of images: 360
               Slice: -105.0000 - 75.0000
         Image width: 0.5000
            Exp time: 40.0000
       Rotation axis: Omega
               Omega: 0.0000
                 Chi: 45.0000
                 Phi: 0.0000
                 XTD: 44.9752
              2theta: -15.0855
scan:
    Number of images: 360
               Slice: -105.0000 - 75.0000
         Image width: 0.5000
            Exp time: 40.0000
       Rotation axis: Omega
               Omega: 0.0000
                 Chi: 45.0000
                 Phi: 90.0000
                 XTD: 44.9752
              2theta: -15.0855
scan:
    Number of images: 360
               Slice: -105.0000 - 75.0000
         Image width: 0.5000
            Exp time: 40.0000
       Rotation axis: Omega
               Omega: 0.0000
                 Chi: 45.0000
                 Phi: 180.0000
                 XTD: 44.9752
              2theta: -15.0855
;
_diffrn_measurement_device
;
AFC10: Fixed Chi 2 circle
;
_diffrn_measurement_device_type 'Rigaku Pilatus 200K'
_diffrn_measurement_method '\w scans'
_diffrn_measurement_specimen_support Fiber
_diffrn_orient_matrix_type d*Trek
_diffrn_orient_matrix_UB_11 0.022704
_diffrn_orient_matrix_UB_12 -0.001546
_diffrn_orient_matrix_UB_13 -0.081829
_diffrn_orient_matrix_UB_21 0.003085
_diffrn_orient_matrix_UB_22 0.076566
_diffrn_orient_matrix_UB_23 -0.013873
_diffrn_orient_matrix_UB_31 0.073900
_diffrn_orient_matrix_UB_32 0.011881
_diffrn_orient_matrix_UB_33 0.007941
_diffrn_radiation_monochromator Confocal
_diffrn_radiation_type 'Mo K\a'
_diffrn_radiation_wavelength 0.71075
_diffrn_reflns_av_R_equivalents 0.0571
_diffrn_reflns_av_unetI/netI 0.0545
_diffrn_reflns_Laue_measured_fraction_full 0.989
_diffrn_reflns_Laue_measured_fraction_max 0.970
_diffrn_reflns_limit_h_max 15
_diffrn_reflns_limit_h_min -15
_diffrn_reflns_limit_k_max 17
_diffrn_reflns_limit_k_min -17
_diffrn_reflns_limit_l_max 17
_diffrn_reflns_limit_l_min -17
_diffrn_reflns_number 26425
_diffrn_reflns_point_group_measured_fraction_full 0.989
_diffrn_reflns_point_group_measured_fraction_max 0.970
_diffrn_reflns_theta_full 25.000
_diffrn_reflns_theta_max 27.603
_diffrn_reflns_theta_min 3.067
_diffrn_source 'Rotating Anode'
_diffrn_source_current 24.0
_diffrn_source_power 1.2
_diffrn_source_voltage 50.0
_exptl_absorpt_coefficient_mu 0.204
_exptl_absorpt_correction_T_max 1.000
_exptl_absorpt_correction_T_min 0.411
_exptl_absorpt_correction_type multi-scan
_exptl_absorpt_process_details 'REQAB (Rigaku, 1998)'
_exptl_crystal_colour Colorless
_exptl_crystal_density_diffrn 1.278
_exptl_crystal_density_method "'not measured'"
_exptl_crystal_description Prism
_exptl_crystal_F_000 848
_exptl_crystal_preparation Fiber
_exptl_crystal_size_max 0.22
_exptl_crystal_size_mid 0.18
_exptl_crystal_size_min 0.12
_refine_diff_density_max 0.777
_refine_diff_density_min -0.738
_refine_diff_density_rms 0.061
_refine_ls_extinction_method none
_refine_ls_goodness_of_fit_ref 1.056
_refine_ls_hydrogen_treatment mixed
_refine_ls_matrix_type full
_refine_ls_number_parameters 523
_refine_ls_number_reflns 9393
_refine_ls_number_restraints 50
_refine_ls_restrained_S_all 1.070
_refine_ls_R_factor_all 0.0874
_refine_ls_R_factor_gt 0.0568
_refine_ls_shift/su_max 0.001
_refine_ls_shift/su_mean 0.000
_refine_ls_structure_factor_coef Fsqd
_refine_ls_weighting_details 'w=1/[\s^2^(Fo^2^)+(0.0723P)^2^+1.1140P] where P=(Fo^2^+2Fc^2^)/3'
_refine_ls_weighting_scheme calc
_refine_ls_wR_factor_gt 0.1415
_refine_ls_wR_factor_ref 0.1572
_reflns_Friedel_coverage 0.000
_reflns_number_gt 6643
_reflns_number_total 9393
_reflns_threshold_expression 'I > 2\s(I)'
_cod_data_source_file c8gc00987b2.cif
_cod_data_source_block shelx
_cod_depositor_comments
;
The following automatic conversions were performed:

'_exptl_absorpt_correction_type' value 'Multi-scan' changed to
'multi-scan' according to
/home/data/users/saulius/crontab/automatic-downloads/rss-feeds/RSC/lib/dictionaries/cif_core.dic
dictionary named 'cif_core.dic' version 2.4.2 from 2011-04-26.

Automatic conversion script
Id: cif_fix_values 4973 2017-02-22 13:04:09Z antanas 

 Adding full bibliography for 7230721--7230722.cif.
;
_cod_original_cell_volume 2086.9(11)
_cod_database_code 7230722
_shelx_space_group_comment
;
The symmetry employed for this shelxl refinement is uniquely defined
by the following loop, which should always be used as a source of
symmetry information in preference to the above space-group names.
They are only intended as comments.
;
_shelx_estimated_absorpt_t_max 0.976
_shelx_estimated_absorpt_t_min 0.957
_olex2_refinement_description
;
1. Fixed Uiso
 At 1.2 times of:
  All C(H) groups, All C(H,H) groups, All N(H) groups
 At 1.5 times of:
  All C(H,H,H) groups
2. Restrained distances
 N1-H1 = N3-H3
 0.9 with sigma of 0.01
3. Uiso/Uaniso restraints and constraints
Uanis(C42) \\sim Ueq, Uanis(C43) \\sim Ueq, Uanis(C44) \\sim Ueq, Uanis(C45)
\\sim Ueq, Uanis(C46) \\sim Ueq, Uanis(C47) \\sim Ueq, Uanis(C48) \\sim Ueq,
Uanis(O4) \\sim Ueq: with sigma of 0.01 and sigma for terminal atoms of 0.02
4.a Ternary CH refined with riding coordinates:
 C10(H10)
4.b Secondary CH2 refined with riding coordinates:
 C27(H27A,H27B), C42(H42A,H42B), C43(H43A,H43B), C44(H44A,H44B), C45(H45A,
 H45B), C46(H46A,H46B), C47(H47A,H47B), C48(H48A,H48B)
4.c Aromatic/amide H refined with riding coordinates:
 C2(H2), C3(H3A), C4(H4), C6(H6), C12(H12), C13(H13), C15(H15), C16(H16),
 C22(H22), C23(H23), C24(H24), C26(H26), C29(H29), C30(H30), C31(H31), C32(H32),
  C33(H33), C36(H36), C37(H37), C39(H39), C40(H40)
4.d Idealised Me refined as rotating group:
 C17(H17A,H17B,H17C), C19(H19A,H19B,H19C), C41(H41A,H41B,H41C)
;
_shelx_shelxl_version_number 2014/8
_olex2_submission_special_instructions 'No special instructions were received'

loop_
_space_group_symop_operation_xyz
'x, y, z'
'-x, -y, -z'

loop_
_atom_site_label
_atom_site_type_symbol
_atom_site_fract_x
_atom_site_fract_y
_atom_site_fract_z
_atom_site_U_iso_or_equiv
_atom_site_adp_type
_atom_site_occupancy
_atom_site_site_symmetry_order
_atom_site_calc_flag
_atom_site_refinement_flags_posn
_atom_site_refinement_flags_adp
Cl1 Cl 1.06924(5) 0.40908(6) 0.06734(5) 0.04782(19) Uani 1 1 d . .
Cl2 Cl 0.37451(7) 0.16010(6) 0.97118(8) 0.0708(3) Uani 1 1 d . .
O1 O 0.81712(12) 0.46860(10) 0.33123(11) 0.0244(3) Uani 1 1 d . .
O2 O 0.54845(12) 0.40750(11) 0.34057(10) 0.0228(3) Uani 1 1 d . .
O3 O 0.64573(13) 0.30488(12) 0.76696(12) 0.0324(4) Uani 1 1 d . .
N1 N 0.70878(14) 0.32576(13) 0.22579(13) 0.0220(4) Uani 1 1 d D .
H1 H 0.6470(13) 0.2788(14) 0.2235(18) 0.026 Uiso 1 1 d DR .
N2 N 0.76964(14) 0.37848(12) 0.63318(12) 0.0203(3) Uani 1 1 d . .
N3 N 0.54032(15) 0.43594(13) 0.77702(13) 0.0227(4) Uani 1 1 d D .
H3 H 0.526(2) 0.4904(13) 0.7481(16) 0.027 Uiso 1 1 d DR .
C1 C 0.76733(17) 0.31647(15) 0.14296(15) 0.0223(4) Uani 1 1 d . .
C2 C 0.70889(19) 0.25593(17) 0.05276(17) 0.0303(5) Uani 1 1 d . .
H2 H 0.6330 0.2224 0.0495 0.036 Uiso 1 1 calc R .
C3 C 0.7614(2) 0.24478(19) -0.03164(17) 0.0352(5) Uani 1 1 d . .
H3A H 0.7208 0.2041 -0.0929 0.042 Uiso 1 1 calc R .
C4 C 0.8723(2) 0.29216(19) -0.02820(17) 0.0331(5) Uani 1 1 d . .
H4 H 0.9085 0.2847 -0.0861 0.040 Uiso 1 1 calc R .
C5 C 0.92838(19) 0.35059(18) 0.06200(17) 0.0296(5) Uani 1 1 d . .
C6 C 0.87925(18) 0.36399(17) 0.14788(16) 0.0269(4) Uani 1 1 d . .
H6 H 0.9206 0.4046 0.2088 0.032 Uiso 1 1 calc R .
C7 C 0.73541(16) 0.39829(15) 0.31115(14) 0.0195(4) Uani 1 1 d . .
C8 C 0.64341(16) 0.39153(14) 0.37878(15) 0.0188(4) Uani 1 1 d . .
C9 C 0.66939(16) 0.38155(14) 0.48076(15) 0.0197(4) Uani 1 1 d . .
C10 C 0.58745(16) 0.40028(15) 0.55427(14) 0.0196(4) Uani 1 1 d . .
H10 H 0.5513 0.4618 0.5414 0.024 Uiso 1 1 calc R .
C11 C 0.49467(17) 0.30691(15) 0.54984(15) 0.0216(4) Uani 1 1 d . .
C12 C 0.5153(2) 0.20524(18) 0.5351(2) 0.0361(5) Uani 1 1 d . .
H12 H 0.5882 0.1917 0.5231 0.043 Uiso 1 1 calc R .
C13 C 0.4306(2) 0.12299(18) 0.5377(2) 0.0429(6) Uani 1 1 d . .
H13 H 0.4467 0.0540 0.5263 0.051 Uiso 1 1 calc R .
C14 C 0.3236(2) 0.13851(17) 0.55636(18) 0.0333(5) Uani 1 1 d . .
C15 C 0.30305(19) 0.24002(17) 0.57174(18) 0.0313(5) Uani 1 1 d . .
H15 H 0.2305 0.2534 0.5851 0.038 Uiso 1 1 calc R .
C16 C 0.38716(18) 0.32285(16) 0.56791(17) 0.0270(5) Uani 1 1 d . .
H16 H 0.3706 0.3917 0.5779 0.032 Uiso 1 1 calc R .
C17 C 0.2330(2) 0.0483(2) 0.5608(3) 0.0510(7) Uani 1 1 d . .
H17A H 0.2444 -0.0140 0.5162 0.077 Uiso 1 1 calc GR .
H17B H 0.1580 0.0653 0.5391 0.077 Uiso 1 1 calc GR .
H17C H 0.2379 0.0350 0.6300 0.077 Uiso 1 1 calc GR .
C18 C 0.67166(16) 0.42999(15) 0.65690(15) 0.0203(4) Uani 1 1 d . .
C19 C 0.71202(18) 0.54771(15) 0.68337(16) 0.0240(4) Uani 1 1 d . .
H19A H 0.7673 0.5639 0.7455 0.036 Uiso 1 1 calc GR .
H19B H 0.6469 0.5831 0.6930 0.036 Uiso 1 1 calc GR .
H19C H 0.7477 0.5716 0.6285 0.036 Uiso 1 1 calc GR .
C20 C 0.61944(17) 0.38350(15) 0.74023(15) 0.0219(4) Uani 1 1 d . .
C21 C 0.46771(17) 0.40450(17) 0.84450(15) 0.0244(4) Uani 1 1 d . .
C22 C 0.4033(2) 0.47574(19) 0.88334(17) 0.0328(5) Uani 1 1 d . .
H22 H 0.4095 0.5428 0.8649 0.039 Uiso 1 1 calc R .
C23 C 0.3301(2) 0.4493(2) 0.9489(2) 0.0422(6) Uani 1 1 d . .
H23 H 0.2858 0.4983 0.9747 0.051 Uiso 1 1 calc R .
C24 C 0.3206(2) 0.3528(2) 0.9772(2) 0.0446(7) Uani 1 1 d . .
H24 H 0.2707 0.3345 1.0225 0.054 Uiso 1 1 calc R .
C25 C 0.3855(2) 0.2839(2) 0.9379(2) 0.0395(6) Uani 1 1 d . .
C26 C 0.45898(19) 0.30716(18) 0.87165(18) 0.0329(5) Uani 1 1 d . .
H26 H 0.5023 0.2575 0.8454 0.039 Uiso 1 1 calc R .
C27 C 0.86858(17) 0.38736(15) 0.71182(15) 0.0223(4) Uani 1 1 d . .
H27A H 0.8450 0.4070 0.7781 0.027 Uiso 1 1 calc R .
H27B H 0.9269 0.4448 0.7032 0.027 Uiso 1 1 calc R .
C28 C 0.92249(18) 0.29074(16) 0.71337(15) 0.0233(4) Uani 1 1 d . .
C29 C 1.03937(19) 0.30231(19) 0.74240(18) 0.0321(5) Uani 1 1 d . .
H29 H 1.0842 0.3697 0.7554 0.039 Uiso 1 1 calc R .
C30 C 1.0906(2) 0.2158(2) 0.7525(2) 0.0439(6) Uani 1 1 d . .
H30 H 1.1704 0.2240 0.7725 0.053 Uiso 1 1 calc R .
C31 C 1.0261(2) 0.1185(2) 0.7334(2) 0.0481(7) Uani 1 1 d . .
H31 H 1.0612 0.0594 0.7410 0.058 Uiso 1 1 calc R .
C32 C 0.9095(2) 0.1061(2) 0.7032(2) 0.0444(6) Uani 1 1 d . .
H32 H 0.8654 0.0383 0.6888 0.053 Uiso 1 1 calc R .
C33 C 0.8574(2) 0.19224(17) 0.69390(18) 0.0308(5) Uani 1 1 d . .
H33 H 0.7775 0.1838 0.6743 0.037 Uiso 1 1 calc R .
C34 C 0.76984(16) 0.36289(14) 0.53256(14) 0.0189(4) Uani 1 1 d . .
C35 C 0.86291(16) 0.32344(14) 0.48573(14) 0.0192(4) Uani 1 1 d . .
C36 C 0.97556(17) 0.37252(15) 0.51102(15) 0.0208(4) Uani 1 1 d . .
H36 H 0.9959 0.4320 0.5629 0.025 Uiso 1 1 calc R .
C37 C 1.05804(17) 0.33489(15) 0.46075(16) 0.0233(4) Uani 1 1 d . .
H37 H 1.1346 0.3691 0.4787 0.028 Uiso 1 1 calc R .
C38 C 1.03112(18) 0.24803(15) 0.38447(16) 0.0250(4) Uani 1 1 d . .
C39 C 0.91830(18) 0.19821(15) 0.36065(16) 0.0263(4) Uani 1 1 d . .
H39 H 0.8983 0.1381 0.3096 0.032 Uiso 1 1 calc R .
C40 C 0.83515(17) 0.23516(14) 0.41039(15) 0.0218(4) Uani 1 1 d . .
H40 H 0.7588 0.2003 0.3932 0.026 Uiso 1 1 calc R .
C41 C 1.1205(2) 0.20846(18) 0.3283(2) 0.0364(5) Uani 1 1 d . .
H41A H 1.1254 0.2421 0.2693 0.055 Uiso 1 1 calc GR .
H41B H 1.1002 0.1329 0.3066 0.055 Uiso 1 1 calc GR .
H41C H 1.1942 0.2246 0.3727 0.055 Uiso 1 1 calc GR .
O4 O 0.53278(17) 0.16259(15) 0.2371(2) 0.0669(7) Uani 1 1 d . U
C42 C 0.4175(2) 0.1655(2) 0.2530(2) 0.0506(7) Uani 1 1 d . U
H42A H 0.3765 0.1964 0.2001 0.061 Uiso 1 1 calc R .
H42B H 0.4156 0.2073 0.3195 0.061 Uiso 1 1 calc R .
C43 C 0.3644(3) 0.0539(2) 0.2481(3) 0.0621(9) Uani 1 1 d . U
H43A H 0.3576 0.0390 0.3163 0.074 Uiso 1 1 calc R .
H43B H 0.2881 0.0385 0.2066 0.074 Uiso 1 1 calc R .
C44 C 0.4427(4) -0.0079(3) 0.2013(4) 0.0914(13) Uani 1 1 d . U
H44A H 0.4466 -0.0719 0.2305 0.110 Uiso 1 1 calc R .
H44B H 0.4175 -0.0279 0.1277 0.110 Uiso 1 1 calc R .
C45 C 0.5526(3) 0.0595(3) 0.2228(5) 0.1001(16) Uani 1 1 d . U
H45A H 0.5978 0.0457 0.2841 0.120 Uiso 1 1 calc R .
H45B H 0.5951 0.0466 0.1660 0.120 Uiso 1 1 calc R .
C46 C 0.8843(3) 0.0120(3) -0.0008(4) 0.0825(12) Uani 1 1 d . U
H46A H 0.8703 0.0486 -0.0585 0.099 Uiso 1 1 calc R .
H46B H 0.8126 0.0004 0.0271 0.099 Uiso 1 1 calc R .
C47 C 0.9735(3) 0.0797(2) 0.0781(3) 0.0578(8) Uani 1 1 d . U
H47A H 0.9510 0.1487 0.0965 0.069 Uiso 1 1 calc R .
H47B H 0.9823 0.0476 0.1393 0.069 Uiso 1 1 calc R .
C48 C 1.0832(3) 0.0920(2) 0.0379(3) 0.0638(9) Uani 1 1 d . U
H48A H 1.1440 0.1324 0.0915 0.077 Uiso 1 1 calc R .
H48B H 1.0763 0.1317 -0.0182 0.077 Uiso 1 1 calc R .

loop_
_atom_site_aniso_label
_atom_site_aniso_U_11
_atom_site_aniso_U_22
_atom_site_aniso_U_33
_atom_site_aniso_U_23
_atom_site_aniso_U_13
_atom_site_aniso_U_12
Cl1 0.0305(3) 0.0702(4) 0.0392(4) -0.0038(3) 0.0196(3) -0.0029(3)
Cl2 0.0713(5) 0.0623(5) 0.1042(7) 0.0487(5) 0.0572(5) 0.0194(4)
O1 0.0243(7) 0.0262(7) 0.0224(7) 0.0030(5) 0.0078(6) 0.0002(6)
O2 0.0197(7) 0.0290(7) 0.0211(7) 0.0045(5) 0.0046(6) 0.0080(5)
O3 0.0346(9) 0.0404(9) 0.0340(9) 0.0194(7) 0.0184(7) 0.0195(7)
N1 0.0201(9) 0.0263(8) 0.0192(9) 0.0004(6) 0.0077(7) 0.0016(6)
N2 0.0175(8) 0.0269(8) 0.0184(8) 0.0041(6) 0.0056(7) 0.0076(6)
N3 0.0236(9) 0.0298(9) 0.0181(9) 0.0065(7) 0.0089(7) 0.0077(7)
C1 0.0221(10) 0.0278(10) 0.0188(10) 0.0040(8) 0.0059(8) 0.0081(8)
C2 0.0266(11) 0.0383(12) 0.0243(11) 0.0018(9) 0.0035(9) 0.0042(9)
C3 0.0370(13) 0.0464(13) 0.0194(11) -0.0009(9) 0.0028(10) 0.0056(10)
C4 0.0366(13) 0.0460(13) 0.0198(11) 0.0059(9) 0.0111(10) 0.0107(10)
C5 0.0226(11) 0.0399(12) 0.0284(12) 0.0057(9) 0.0105(9) 0.0068(9)
C6 0.0247(11) 0.0349(11) 0.0208(10) 0.0003(8) 0.0069(9) 0.0058(8)
C7 0.0187(10) 0.0246(9) 0.0175(10) 0.0065(7) 0.0047(8) 0.0065(7)
C8 0.0181(10) 0.0185(8) 0.0201(10) 0.0017(7) 0.0065(8) 0.0028(7)
C9 0.0180(9) 0.0240(9) 0.0197(10) 0.0051(7) 0.0079(8) 0.0065(7)
C10 0.0189(10) 0.0253(9) 0.0182(10) 0.0062(7) 0.0082(8) 0.0080(7)
C11 0.0205(10) 0.0283(10) 0.0175(10) 0.0043(7) 0.0068(8) 0.0050(8)
C12 0.0312(12) 0.0333(12) 0.0502(15) 0.0085(10) 0.0230(11) 0.0094(9)
C13 0.0431(15) 0.0264(11) 0.0644(18) 0.0060(11) 0.0260(14) 0.0092(10)
C14 0.0343(13) 0.0304(11) 0.0352(13) 0.0056(9) 0.0108(10) 0.0007(9)
C15 0.0214(11) 0.0376(12) 0.0376(13) 0.0092(10) 0.0091(10) 0.0064(9)
C16 0.0253(11) 0.0279(10) 0.0296(12) 0.0063(8) 0.0071(9) 0.0068(8)
C17 0.0462(16) 0.0369(13) 0.069(2) 0.0077(13) 0.0201(15) -0.0045(11)
C18 0.0187(10) 0.0249(9) 0.0199(10) 0.0046(7) 0.0069(8) 0.0076(7)
C19 0.0221(10) 0.0256(10) 0.0265(11) 0.0045(8) 0.0086(9) 0.0066(8)
C20 0.0202(10) 0.0306(10) 0.0166(10) 0.0037(8) 0.0060(8) 0.0075(8)
C21 0.0188(10) 0.0386(11) 0.0173(10) 0.0059(8) 0.0055(8) 0.0061(8)
C22 0.0326(12) 0.0440(13) 0.0293(12) 0.0113(10) 0.0151(10) 0.0173(10)
C23 0.0376(14) 0.0617(16) 0.0404(15) 0.0192(12) 0.0226(12) 0.0259(12)
C24 0.0340(14) 0.0717(18) 0.0425(15) 0.0277(13) 0.0260(12) 0.0190(12)
C25 0.0331(13) 0.0497(14) 0.0453(15) 0.0243(12) 0.0180(12) 0.0101(11)
C26 0.0278(12) 0.0393(12) 0.0370(13) 0.0112(10) 0.0154(10) 0.0092(9)
C27 0.0209(10) 0.0289(10) 0.0181(10) 0.0035(8) 0.0038(8) 0.0074(8)
C28 0.0265(11) 0.0315(10) 0.0152(9) 0.0067(8) 0.0066(8) 0.0100(8)
C29 0.0267(11) 0.0415(12) 0.0329(12) 0.0122(10) 0.0080(10) 0.0123(9)
C30 0.0323(13) 0.0621(17) 0.0492(16) 0.0244(13) 0.0120(12) 0.0265(12)
C31 0.0531(17) 0.0492(15) 0.0606(18) 0.0303(13) 0.0259(15) 0.0328(13)
C32 0.0519(17) 0.0332(12) 0.0578(17) 0.0179(11) 0.0241(14) 0.0145(11)
C33 0.0308(12) 0.0318(11) 0.0341(13) 0.0099(9) 0.0107(10) 0.0098(9)
C34 0.0174(9) 0.0205(9) 0.0198(10) 0.0042(7) 0.0057(8) 0.0033(7)
C35 0.0195(10) 0.0230(9) 0.0182(10) 0.0072(7) 0.0065(8) 0.0066(7)
C36 0.0217(10) 0.0221(9) 0.0199(10) 0.0049(7) 0.0054(8) 0.0045(7)
C37 0.0181(10) 0.0264(10) 0.0278(11) 0.0068(8) 0.0078(8) 0.0054(7)
C38 0.0254(11) 0.0258(10) 0.0289(11) 0.0076(8) 0.0136(9) 0.0097(8)
C39 0.0304(11) 0.0217(9) 0.0279(11) 0.0016(8) 0.0108(9) 0.0056(8)
C40 0.0199(10) 0.0219(9) 0.0247(10) 0.0047(7) 0.0066(8) 0.0032(7)
C41 0.0310(12) 0.0358(12) 0.0446(14) -0.0009(10) 0.0189(11) 0.0093(9)
O4 0.0420(11) 0.0382(10) 0.117(2) -0.0041(11) 0.0366(12) -0.0072(8)
C42 0.0364(14) 0.0516(16) 0.0612(19) 0.0020(13) 0.0175(13) -0.0025(12)
C43 0.0500(18) 0.0582(18) 0.069(2) 0.0037(15) 0.0120(16) -0.0165(14)
C44 0.084(3) 0.0480(19) 0.139(4) 0.008(2) 0.035(3) -0.0071(18)
C45 0.054(2) 0.0400(17) 0.196(5) -0.005(2) 0.016(3) 0.0044(15)
C46 0.066(2) 0.055(2) 0.118(3) -0.006(2) 0.013(2) 0.0045(16)
C47 0.071(2) 0.0453(15) 0.0580(19) 0.0101(13) 0.0153(17) 0.0068(14)
C48 0.069(2) 0.0495(17) 0.068(2) 0.0000(15) 0.0140(18) 0.0009(15)

loop_
_atom_type_symbol
_atom_type_description
_atom_type_scat_dispersion_real
_atom_type_scat_dispersion_imag
_atom_type_scat_source
C C 0.0033 0.0016 'International Tables Vol C Tables 4.2.6.8 and 6.1.1.4'
H H 0.0000 0.0000 'International Tables Vol C Tables 4.2.6.8 and 6.1.1.4'
Cl Cl 0.1484 0.1585 'International Tables Vol C Tables 4.2.6.8 and 6.1.1.4'
N N 0.0061 0.0033 'International Tables Vol C Tables 4.2.6.8 and 6.1.1.4'
O O 0.0106 0.0060 'International Tables Vol C Tables 4.2.6.8 and 6.1.1.4'

loop_
_geom_angle_atom_site_label_1
_geom_angle_atom_site_label_2
_geom_angle_atom_site_label_3
_geom_angle
_geom_angle_site_symmetry_1
_geom_angle_site_symmetry_3
C1 N1 H1 117.6(15) . .
C7 N1 H1 114.7(15) . .
C7 N1 C1 127.61(17) . .
C27 N2 C18 119.42(16) . .
C34 N2 C18 109.75(15) . .
C34 N2 C27 126.28(16) . .
C20 N3 H3 115.6(16) . .
C20 N3 C21 126.56(17) . .
C21 N3 H3 117.1(16) . .
C2 C1 N1 117.33(18) . .
C6 C1 N1 122.94(18) . .
C6 C1 C2 119.73(19) . .
C1 C2 H2 120.0 . .
C3 C2 C1 120.1(2) . .
C3 C2 H2 120.0 . .
C2 C3 H3A 119.6 . .
C2 C3 C4 120.9(2) . .
C4 C3 H3A 119.6 . .
C3 C4 H4 121.1 . .
C5 C4 C3 117.9(2) . .
C5 C4 H4 121.1 . .
C4 C5 Cl1 118.08(17) . .
C6 C5 Cl1 118.74(17) . .
C6 C5 C4 123.2(2) . .
C1 C6 H6 120.9 . .
C5 C6 C1 118.3(2) . .
C5 C6 H6 120.9 . .
O1 C7 N1 126.02(18) . .
O1 C7 C8 121.21(17) . .
N1 C7 C8 112.47(16) . .
O2 C8 C7 115.11(17) . .
O2 C8 C9 122.93(18) . .
C9 C8 C7 121.47(17) . .
C8 C9 C10 121.83(17) . .
C34 C9 C8 129.07(18) . .
C34 C9 C10 108.92(16) . .
C9 C10 H10 109.2 . .
C9 C10 C11 113.92(16) . .
C9 C10 C18 100.86(15) . .
C11 C10 H10 109.2 . .
C11 C10 C18 114.00(15) . .
C18 C10 H10 109.2 . .
C12 C11 C10 122.43(19) . .
C12 C11 C16 117.54(19) . .
C16 C11 C10 119.88(18) . .
C11 C12 H12 119.7 . .
C11 C12 C13 120.7(2) . .
C13 C12 H12 119.7 . .
C12 C13 H13 119.0 . .
C14 C13 C12 122.0(2) . .
C14 C13 H13 119.0 . .
C13 C14 C15 117.4(2) . .
C13 C14 C17 121.3(2) . .
C15 C14 C17 121.3(2) . .
C14 C15 H15 119.5 . .
C14 C15 C16 120.9(2) . .
C16 C15 H15 119.5 . .
C11 C16 C15 121.4(2) . .
C11 C16 H16 119.3 . .
C15 C16 H16 119.3 . .
C14 C17 H17A 109.5 . .
C14 C17 H17B 109.5 . .
C14 C17 H17C 109.5 . .
H17A C17 H17B 109.5 . .
H17A C17 H17C 109.5 . .
H17B C17 H17C 109.5 . .
N2 C18 C10 102.34(15) . .
N2 C18 C19 108.63(15) . .
N2 C18 C20 109.67(15) . .
C19 C18 C10 111.00(16) . .
C19 C18 C20 113.79(16) . .
C20 C18 C10 110.78(15) . .
C18 C19 H19A 109.5 . .
C18 C19 H19B 109.5 . .
C18 C19 H19C 109.5 . .
H19A C19 H19B 109.5 . .
H19A C19 H19C 109.5 . .
H19B C19 H19C 109.5 . .
O3 C20 N3 124.60(19) . .
O3 C20 C18 121.68(18) . .
N3 C20 C18 113.68(17) . .
C22 C21 N3 117.34(19) . .
C26 C21 N3 122.73(19) . .
C26 C21 C22 119.9(2) . .
C21 C22 H22 120.0 . .
C23 C22 C21 120.0(2) . .
C23 C22 H22 120.0 . .
C22 C23 H23 119.6 . .
C24 C23 C22 120.9(2) . .
C24 C23 H23 119.6 . .
C23 C24 H24 121.1 . .
C25 C24 C23 117.9(2) . .
C25 C24 H24 121.1 . .
C24 C25 Cl2 119.12(19) . .
C24 C25 C26 122.9(2) . .
C26 C25 Cl2 117.9(2) . .
C21 C26 C25 118.3(2) . .
C21 C26 H26 120.8 . .
C25 C26 H26 120.8 . .
N2 C27 H27A 108.4 . .
N2 C27 H27B 108.4 . .
N2 C27 C28 115.69(16) . .
H27A C27 H27B 107.4 . .
C28 C27 H27A 108.4 . .
C28 C27 H27B 108.4 . .
C29 C28 C27 118.59(19) . .
C33 C28 C27 121.47(19) . .
C33 C28 C29 119.8(2) . .
C28 C29 H29 119.9 . .
C30 C29 C28 120.2(2) . .
C30 C29 H29 119.9 . .
C29 C30 H30 120.0 . .
C31 C30 C29 120.0(2) . .
C31 C30 H30 120.0 . .
C30 C31 H31 119.9 . .
C30 C31 C32 120.2(2) . .
C32 C31 H31 119.9 . .
C31 C32 H32 119.9 . .
C33 C32 C31 120.2(2) . .
C33 C32 H32 119.9 . .
C28 C33 H33 120.2 . .
C32 C33 C28 119.7(2) . .
C32 C33 H33 120.2 . .
N2 C34 C9 111.41(17) . .
N2 C34 C35 123.02(17) . .
C9 C34 C35 125.42(17) . .
C36 C35 C34 122.86(17) . .
C36 C35 C40 119.02(18) . .
C40 C35 C34 118.08(17) . .
C35 C36 H36 119.9 . .
C37 C36 C35 120.14(18) . .
C37 C36 H36 119.9 . .
C36 C37 H37 119.3 . .
C36 C37 C38 121.36(19) . .
C38 C37 H37 119.3 . .
C37 C38 C39 118.17(19) . .
C37 C38 C41 121.32(19) . .
C39 C38 C41 120.51(19) . .
C38 C39 H39 119.5 . .
C40 C39 C38 120.95(19) . .
C40 C39 H39 119.5 . .
C35 C40 H40 119.8 . .
C39 C40 C35 120.34(19) . .
C39 C40 H40 119.8 . .
C38 C41 H41A 109.5 . .
C38 C41 H41B 109.5 . .
C38 C41 H41C 109.5 . .
H41A C41 H41B 109.5 . .
H41A C41 H41C 109.5 . .
H41B C41 H41C 109.5 . .
C45 O4 C42 110.0(2) . .
O4 C42 H42A 110.6 . .
O4 C42 H42B 110.6 . .
O4 C42 C43 105.8(2) . .
H42A C42 H42B 108.7 . .
C43 C42 H42A 110.6 . .
C43 C42 H42B 110.6 . .
C42 C43 H43A 110.8 . .
C42 C43 H43B 110.8 . .
H43A C43 H43B 108.9 . .
C44 C43 C42 104.6(3) . .
C44 C43 H43A 110.8 . .
C44 C43 H43B 110.8 . .
C43 C44 H44A 110.6 . .
C43 C44 H44B 110.6 . .
H44A C44 H44B 108.8 . .
C45 C44 C43 105.5(3) . .
C45 C44 H44A 110.6 . .
C45 C44 H44B 110.6 . .
O4 C45 C44 107.5(3) . .
O4 C45 H45A 110.2 . .
O4 C45 H45B 110.2 . .
C44 C45 H45A 110.2 . .
C44 C45 H45B 110.2 . .
H45A C45 H45B 108.5 . .
H46A C46 H46B 107.8 . .
C47 C46 H46A 109.0 . .
C47 C46 H46B 109.0 . .
C47 C46 C48 112.8(3) . 2_755
C48 C46 H46A 109.0 2_755 .
C48 C46 H46B 109.0 2_755 .
C46 C47 H47A 109.9 . .
C46 C47 H47B 109.9 . .
H47A C47 H47B 108.3 . .
C48 C47 C46 108.9(3) . .
C48 C47 H47A 109.9 . .
C48 C47 H47B 109.9 . .
C46 C48 H48A 109.3 2_755 .
C46 C48 H48B 109.3 2_755 .
C47 C48 C46 111.6(3) . 2_755
C47 C48 H48A 109.3 . .
C47 C48 H48B 109.3 . .
H48A C48 H48B 108.0 . .

loop_
_geom_bond_atom_site_label_1
_geom_bond_atom_site_label_2
_geom_bond_distance
_geom_bond_site_symmetry_2
Cl1 C5 1.749(2) .
Cl2 C25 1.750(3) .
O1 C7 1.223(2) .
O2 C8 1.251(2) .
O3 C20 1.218(2) .
N1 H1 0.892(10) .
N1 C1 1.406(3) .
N1 C7 1.357(3) .
N2 C18 1.489(2) .
N2 C27 1.471(3) .
N2 C34 1.354(3) .
N3 H3 0.897(10) .
N3 C20 1.357(3) .
N3 C21 1.417(3) .
C1 C2 1.397(3) .
C1 C6 1.392(3) .
C2 H2 0.9500 .
C2 C3 1.382(3) .
C3 H3A 0.9500 .
C3 C4 1.384(3) .
C4 H4 0.9500 .
C4 C5 1.379(3) .
C5 C6 1.378(3) .
C6 H6 0.9500 .
C7 C8 1.534(3) .
C8 C9 1.413(3) .
C9 C10 1.514(3) .
C9 C34 1.390(3) .
C10 H10 1.0000 .
C10 C11 1.529(3) .
C10 C18 1.574(3) .
C11 C12 1.386(3) .
C11 C16 1.388(3) .
C12 H12 0.9500 .
C12 C13 1.388(3) .
C13 H13 0.9500 .
C13 C14 1.383(3) .
C14 C15 1.384(3) .
C14 C17 1.511(3) .
C15 H15 0.9500 .
C15 C16 1.393(3) .
C16 H16 0.9500 .
C17 H17A 0.9800 .
C17 H17B 0.9800 .
C17 H17C 0.9800 .
C18 C19 1.530(3) .
C18 C20 1.534(3) .
C19 H19A 0.9800 .
C19 H19B 0.9800 .
C19 H19C 0.9800 .
C21 C22 1.387(3) .
C21 C26 1.382(3) .
C22 H22 0.9500 .
C22 C23 1.383(3) .
C23 H23 0.9500 .
C23 C24 1.378(4) .
C24 H24 0.9500 .
C24 C25 1.373(4) .
C25 C26 1.383(3) .
C26 H26 0.9500 .
C27 H27A 0.9900 .
C27 H27B 0.9900 .
C27 C28 1.510(3) .
C28 C29 1.391(3) .
C28 C33 1.386(3) .
C29 H29 0.9500 .
C29 C30 1.386(3) .
C30 H30 0.9500 .
C30 C31 1.371(4) .
C31 H31 0.9500 .
C31 C32 1.389(4) .
C32 H32 0.9500 .
C32 C33 1.386(3) .
C33 H33 0.9500 .
C34 C35 1.478(3) .
C35 C36 1.392(3) .
C35 C40 1.397(3) .
C36 H36 0.9500 .
C36 C37 1.384(3) .
C37 H37 0.9500 .
C37 C38 1.391(3) .
C38 C39 1.396(3) .
C38 C41 1.507(3) .
C39 H39 0.9500 .
C39 C40 1.384(3) .
C40 H40 0.9500 .
C41 H41A 0.9800 .
C41 H41B 0.9800 .
C41 H41C 0.9800 .
O4 C42 1.437(3) .
O4 C45 1.401(4) .
C42 H42A 0.9900 .
C42 H42B 0.9900 .
C42 C43 1.506(4) .
C43 H43A 0.9900 .
C43 H43B 0.9900 .
C43 C44 1.475(5) .
C44 H44A 0.9900 .
C44 H44B 0.9900 .
C44 C45 1.453(5) .
C45 H45A 0.9900 .
C45 H45B 0.9900 .
C46 H46A 0.9900 .
C46 H46B 0.9900 .
C46 C47 1.495(5) .
C46 C48 1.509(5) 2_755
C47 H47A 0.9900 .
C47 H47B 0.9900 .
C47 C48 1.494(5) .
C48 C46 1.509(5) 2_755
C48 H48A 0.9900 .
C48 H48B 0.9900 .

loop_
_geom_hbond_atom_site_label_D
_geom_hbond_atom_site_label_H
_geom_hbond_atom_site_label_A
_geom_hbond_distance_DH
_geom_hbond_distance_HA
_geom_hbond_distance_DA
_geom_hbond_angle_DHA
_geom_hbond_site_symmetry_A
N1 H1 O4 0.892(10) 1.958(11) 2.836(3) 168(2) .
N3 H3 O2 0.897(10) 2.148(11) 3.023(2) 165(2) 2_666

loop_
_geom_torsion_atom_site_label_1
_geom_torsion_atom_site_label_2
_geom_torsion_atom_site_label_3
_geom_torsion_atom_site_label_4
_geom_torsion
_geom_torsion_site_symmetry_1
_geom_torsion_site_symmetry_4
Cl1 C5 C6 C1 -179.55(16) . .
Cl2 C25 C26 C21 179.61(19) . .
O1 C7 C8 O2 111.9(2) . .
O1 C7 C8 C9 -60.2(3) . .
O2 C8 C9 C10 -6.3(3) . .
O2 C8 C9 C34 179.30(18) . .
N1 C1 C2 C3 179.3(2) . .
N1 C1 C6 C5 -179.5(2) . .
N1 C7 C8 O2 -62.1(2) . .
N1 C7 C8 C9 125.75(19) . .
N2 C18 C20 O3 -11.3(3) . .
N2 C18 C20 N3 170.88(16) . .
N2 C27 C28 C29 146.54(19) . .
N2 C27 C28 C33 -38.3(3) . .
N2 C34 C35 C36 -56.9(3) . .
N2 C34 C35 C40 125.5(2) . .
N3 C21 C22 C23 179.4(2) . .
N3 C21 C26 C25 -179.9(2) . .
C1 N1 C7 O1 -0.8(3) . .
C1 N1 C7 C8 172.89(18) . .
C1 C2 C3 C4 0.6(4) . .
C2 C1 C6 C5 0.9(3) . .
C2 C3 C4 C5 0.0(4) . .
C3 C4 C5 Cl1 179.07(18) . .
C3 C4 C5 C6 -0.2(4) . .
C4 C5 C6 C1 -0.3(3) . .
C6 C1 C2 C3 -1.1(3) . .
C7 N1 C1 C2 -162.2(2) . .
C7 N1 C1 C6 18.1(3) . .
C7 C8 C9 C10 165.23(17) . .
C7 C8 C9 C34 -9.2(3) . .
C8 C9 C10 C11 82.1(2) . .
C8 C9 C10 C18 -155.34(17) . .
C8 C9 C34 N2 168.06(18) . .
C8 C9 C34 C35 -16.3(3) . .
C9 C10 C11 C12 38.1(3) . .
C9 C10 C11 C16 -146.48(19) . .
C9 C10 C18 N2 -24.74(17) . .
C9 C10 C18 C19 90.99(17) . .
C9 C10 C18 C20 -141.58(15) . .
C9 C34 C35 C36 127.9(2) . .
C9 C34 C35 C40 -49.7(3) . .
C10 C9 C34 N2 -6.9(2) . .
C10 C9 C34 C35 168.74(17) . .
C10 C11 C12 C13 176.0(2) . .
C10 C11 C16 C15 -175.3(2) . .
C10 C18 C20 O3 100.9(2) . .
C10 C18 C20 N3 -76.9(2) . .
C11 C10 C18 N2 97.77(18) . .
C11 C10 C18 C19 -146.50(17) . .
C11 C10 C18 C20 -19.1(2) . .
C11 C12 C13 C14 -1.0(4) . .
C12 C11 C16 C15 0.4(3) . .
C12 C13 C14 C15 0.5(4) . .
C12 C13 C14 C17 -178.9(3) . .
C13 C14 C15 C16 0.3(4) . .
C14 C15 C16 C11 -0.8(4) . .
C16 C11 C12 C13 0.5(4) . .
C17 C14 C15 C16 179.7(2) . .
C18 N2 C27 C28 141.54(17) . .
C18 N2 C34 C9 -10.8(2) . .
C18 N2 C34 C35 173.36(16) . .
C18 C10 C11 C12 -76.9(2) . .
C18 C10 C11 C16 98.5(2) . .
C19 C18 C20 O3 -133.2(2) . .
C19 C18 C20 N3 49.0(2) . .
C20 N3 C21 C22 171.7(2) . .
C20 N3 C21 C26 -8.7(3) . .
C21 N3 C20 O3 -6.3(3) . .
C21 N3 C20 C18 171.40(18) . .
C21 C22 C23 C24 0.5(4) . .
C22 C21 C26 C25 -0.3(3) . .
C22 C23 C24 C25 -0.3(4) . .
C23 C24 C25 Cl2 -179.3(2) . .
C23 C24 C25 C26 -0.2(4) . .
C24 C25 C26 C21 0.5(4) . .
C26 C21 C22 C23 -0.2(3) . .
C27 N2 C18 C10 -179.61(15) . .
C27 N2 C18 C19 63.0(2) . .
C27 N2 C18 C20 -62.0(2) . .
C27 N2 C34 C9 -166.47(17) . .
C27 N2 C34 C35 17.7(3) . .
C27 C28 C29 C30 174.8(2) . .
C27 C28 C33 C32 -175.4(2) . .
C28 C29 C30 C31 0.2(4) . .
C29 C28 C33 C32 -0.3(3) . .
C29 C30 C31 C32 0.6(4) . .
C30 C31 C32 C33 -1.3(4) . .
C31 C32 C33 C28 1.1(4) . .
C33 C28 C29 C30 -0.4(3) . .
C34 N2 C18 C10 22.83(19) . .
C34 N2 C18 C19 -94.61(18) . .
C34 N2 C18 C20 140.47(16) . .
C34 N2 C27 C28 -64.9(2) . .
C34 C9 C10 C11 -102.47(19) . .
C34 C9 C10 C18 20.10(19) . .
C34 C35 C36 C37 -176.61(18) . .
C34 C35 C40 C39 176.74(18) . .
C35 C36 C37 C38 0.0(3) . .
C36 C35 C40 C39 -1.0(3) . .
C36 C37 C38 C39 -1.0(3) . .
C36 C37 C38 C41 178.7(2) . .
C37 C38 C39 C40 1.0(3) . .
C38 C39 C40 C35 0.0(3) . .
C40 C35 C36 C37 1.0(3) . .
C41 C38 C39 C40 -178.7(2) . .
O4 C42 C43 C44 -15.7(4) . .
C42 O4 C45 C44 15.7(5) . .
C42 C43 C44 C45 24.8(5) . .
C43 C44 C45 O4 -25.4(6) . .
C45 O4 C42 C43 0.3(4) . .
C46 C47 C48 C46 -54.8(5) . 2_755
C48 C46 C47 C48 55.5(5) 2_755 .
